data_4034863
loop_
_publ_author_name
'Zhang, Rui'
'Tang, Chunping'
'Liu, Hong-Chun'
'Ren, Yongmei'
'Xu, Cheng-Hui'
'Ke, Chang-Qiang'
'Yao, Sheng'
'Huang, Xun'
'Ye, Yang'

_publ_section_title
;
 Ainsliatriolides A and B, Two Guaianolide Trimers from Ainsliaea fragrans
 and Their Cytotoxic Activities.
;
_journal_issue 22
_journal_name_full 'The Journal of organic chemistry'
_journal_page_first 14175
_journal_page_last 14180
_journal_paper_doi 10.1021/acs.joc.8b02346
_journal_volume 83
_journal_year 2018
_chemical_absolute_configuration rmad
_chemical_formula_moiety 'C45 H48 O10'
_chemical_formula_sum 'C45 H48 O10'
_chemical_formula_weight 748.83
_space_group_crystal_system orthorhombic
_space_group_IT_number 19
_space_group_name_Hall 'P 2ac 2ab'
_space_group_name_H-M_alt 'P 21 21 21'
_atom_sites_solution_hydrogens mixed
_atom_sites_solution_primary dual
_audit_creation_date 2018-03-02
_audit_creation_method
;
Olex2 1.2-alpha
(compiled 2018.02.02 svn.r3481 for OlexSys, GUI svn.r5470)
;
_cell_angle_alpha 90
_cell_angle_beta 90
_cell_angle_gamma 90
_cell_formula_units_Z 4
_cell_length_a 8.6493(3)
_cell_length_b 11.5382(4)
_cell_length_c 39.4347(14)
_cell_measurement_reflns_used 9847
_cell_measurement_temperature 173
_cell_measurement_theta_max 73.266
_cell_measurement_theta_min 2.241
_cell_volume 3935.5(2)
_computing_cell_refinement 'SAINT v8.34A (Bruker, 2013)'
_computing_data_reduction 'SAINT v8.34A (Bruker, 2013)'
_computing_molecular_graphics 'Olex2 (Dolomanov et al., 2009)'
_computing_publication_material 'Olex2 (Dolomanov et al., 2009)'
_computing_structure_refinement 'ShelXL (Sheldrick, 2015)'
_computing_structure_solution 'ShelXT (Sheldrick, 2015)'
_diffrn_ambient_temperature 173
_diffrn_measured_fraction_theta_full 0.996
_diffrn_measured_fraction_theta_max 0.967
_diffrn_measurement_device_type 'Bruker APEX-II CCD'
_diffrn_measurement_method '\f and \w scans'
_diffrn_radiation_type CuK\a
_diffrn_radiation_wavelength 1.54178
_diffrn_reflns_av_R_equivalents 0.0387
_diffrn_reflns_av_unetI/netI 0.0205
_diffrn_reflns_Laue_measured_fraction_full 0.996
_diffrn_reflns_Laue_measured_fraction_max 0.967
_diffrn_reflns_limit_h_max 10
_diffrn_reflns_limit_h_min -10
_diffrn_reflns_limit_k_max 13
_diffrn_reflns_limit_k_min -13
_diffrn_reflns_limit_l_max 48
_diffrn_reflns_limit_l_min -44
_diffrn_reflns_number 54776
_diffrn_reflns_point_group_measured_fraction_full 0.992
_diffrn_reflns_point_group_measured_fraction_max 0.954
_diffrn_reflns_theta_full 67.679
_diffrn_reflns_theta_max 73.530
_diffrn_reflns_theta_min 3.992
_diffrn_standards_number 0
_exptl_absorpt_coefficient_mu 0.723
_exptl_absorpt_correction_T_max 0.7537
_exptl_absorpt_correction_T_min 0.6025
_exptl_absorpt_correction_type multi-scan
_exptl_absorpt_process_details
'SADABS-2014/5 (Bruker,2014/5) was used for absorption correction. wR2(int) was 0.1725 before and 0.0561 after correction. The Ratio of minimum to maximum transmission is 0.7994. The \l/2 correction factor is 0.00150.'
_exptl_crystal_colour colourless
_exptl_crystal_colour_primary colourless
_exptl_crystal_density_diffrn 1.264
_exptl_crystal_description block
_exptl_crystal_F_000 1592
_exptl_crystal_size_max 0.28
_exptl_crystal_size_mid 0.15
_exptl_crystal_size_min 0.12
_platon_squeeze_details TITL
_refine_diff_density_max 0.173
_refine_diff_density_min -0.189
_refine_diff_density_rms 0.033
_refine_ls_abs_structure_details
;
 Flack x determined using 2909 quotients [(I+)-(I-)]/[(I+)+(I-)]
 (Parsons, Flack and Wagner, Acta Cryst. B69 (2013) 249-259).
;
_refine_ls_abs_structure_Flack 0.12(4)
_refine_ls_extinction_method none
_refine_ls_goodness_of_fit_ref 1.027
_refine_ls_hydrogen_treatment mixed
_refine_ls_matrix_type full
_refine_ls_number_parameters 500
_refine_ls_number_reflns 7559
_refine_ls_number_restraints 1
_refine_ls_restrained_S_all 1.027
_refine_ls_R_factor_all 0.0359
_refine_ls_R_factor_gt 0.0337
_refine_ls_shift/su_max 0.001
_refine_ls_shift/su_mean 0.000
_refine_ls_structure_factor_coef Fsqd
_refine_ls_weighting_details 'w=1/[\s^2^(Fo^2^)+(0.0566P)^2^+0.5550P] where P=(Fo^2^+2Fc^2^)/3'
_refine_ls_weighting_scheme calc
_refine_ls_wR_factor_gt 0.0916
_refine_ls_wR_factor_ref 0.0934
_reflns_Friedel_coverage 0.742
_reflns_Friedel_fraction_full 0.986
_reflns_Friedel_fraction_max 0.936
_reflns_number_gt 7167
_reflns_number_total 7559
_reflns_threshold_expression 'I > 2\s(I)'
_cod_data_source_file jo8b02346_si_002.cif
_cod_data_source_block cu_20180152-a2x4d1_0m_sq_s
_cod_database_code 4034863
_shelx_shelxl_version_number 2014/7
_shelx_space_group_comment
;
The symmetry employed for this shelxl refinement is uniquely defined
by the following loop, which should always be used as a source of
symmetry information in preference to the above space-group names.
They are only intended as comments.
;
_shelx_estimated_absorpt_t_max 0.918
_shelx_estimated_absorpt_t_min 0.823
_olex2_refinement_description
;
1. Fixed Uiso
 At 1.2 times of:
  All C(H) groups, All C(H,H) groups
2. Restrained distances
 O8-H8
 0.84 with sigma of 0.02
3.a Ternary CH refined with riding coordinates:
 C5A(H5A), C6A(H6A), C6B(H6B), C4A(H4A), C5(H5), C7B(H7B), C5B(H5B), C6(H6),
 C1(H1), C7(H7), C4(H4), C1B(H1B), C7A(H7A)
3.b Secondary CH2 refined with riding coordinates:
 C15B(H15A,H15B), C15A(H15C,H15D), C14A(H14A,H14B), C15(H15E,H15F), C2B(H2BA,
 H2BB), C9(H9A,H9B), C8B(H8BA,H8BB), C8(H8A,H8B), C9B(H9BA,H9BB), C2(H2A,H2B),
 C9A(H9AA,H9AB), C8A(H8AA,H8AB)
3.c X=CH2 refined with riding coordinates:
 C13(H13A,H13B), C14B(H14C,H14D), C13A(H13C,H13D), C13B(H13E,H13F), C14(H14E,
 H14F)
;
_olex2_submission_special_instructions 'No special instructions were received'

loop_
_space_group_symop_operation_xyz
'x, y, z'
'-x+1/2, -y, z+1/2'
'-x, y+1/2, -z+1/2'
'x+1/2, -y+1/2, -z'

loop_
_atom_site_label
_atom_site_type_symbol
_atom_site_fract_x
_atom_site_fract_y
_atom_site_fract_z
_atom_site_U_iso_or_equiv
_atom_site_adp_type
_atom_site_occupancy
_atom_site_site_symmetry_order
_atom_site_calc_flag
_atom_site_refinement_flags_posn
O9 O 0.27332(16) 0.13607(14) 0.54477(4) 0.0387(3) Uani 1 1 d .
O5 O 0.84302(19) 0.44914(13) 0.63002(4) 0.0397(4) Uani 1 1 d .
O6 O 0.42245(17) 0.24578(14) 0.66795(4) 0.0388(3) Uani 1 1 d .
O2 O 0.4953(2) 0.60506(12) 0.68247(4) 0.0424(4) Uani 1 1 d .
O3 O 0.6034(2) 0.58107(15) 0.73343(4) 0.0474(4) Uani 1 1 d .
O8 O 0.7631(2) 0.01090(15) 0.58558(5) 0.0532(5) Uani 1 1 d D
O10 O 0.1230(2) 0.0785(2) 0.50165(5) 0.0596(5) Uani 1 1 d .
O4 O 0.8425(3) 0.62076(16) 0.60425(5) 0.0572(5) Uani 1 1 d .
O7 O 0.7159(3) 0.00263(16) 0.67652(5) 0.0657(6) Uani 1 1 d .
C3A C 0.4716(2) 0.23500(16) 0.63913(5) 0.0280(4) Uani 1 1 d .
C1A C 0.6367(2) 0.18510(16) 0.59593(5) 0.0281(4) Uani 1 1 d .
C2A C 0.6309(2) 0.20441(16) 0.62930(5) 0.0279(4) Uani 1 1 d .
C5A C 0.4882(2) 0.21902(17) 0.57795(5) 0.0279(4) Uani 1 1 d .
H5A H 0.5083 0.2914 0.5647 0.034 Uiso 1 1 calc R
C6A C 0.4378(2) 0.12493(19) 0.55333(5) 0.0316(4) Uani 1 1 d .
H6A H 0.4573 0.0470 0.5636 0.038 Uiso 1 1 calc R
C12 C 0.5472(3) 0.64465(19) 0.71264(6) 0.0377(5) Uani 1 1 d .
C6B C 0.8940(2) 0.39900(18) 0.66218(5) 0.0318(4) Uani 1 1 d .
H6B H 0.9955 0.3593 0.6586 0.038 Uiso 1 1 calc R
C12B C 0.8659(3) 0.5648(2) 0.62948(6) 0.0412(5) Uani 1 1 d .
C4A C 0.3755(2) 0.24877(17) 0.60705(5) 0.0269(4) Uani 1 1 d .
H4A H 0.2897 0.1906 0.6073 0.032 Uiso 1 1 calc R
C5 C 0.4582(3) 0.68424(18) 0.62604(6) 0.0362(5) Uani 1 1 d .
H5 H 0.5696 0.6617 0.6243 0.043 Uiso 1 1 calc R
C7B C 0.9179(3) 0.50148(19) 0.68657(5) 0.0370(5) Uani 1 1 d .
H7B H 0.8258 0.5066 0.7018 0.044 Uiso 1 1 calc R
C5B C 0.7776(2) 0.31123(18) 0.67458(5) 0.0299(4) Uani 1 1 d .
H5B H 0.6739 0.3494 0.6738 0.036 Uiso 1 1 calc R
C12A C 0.2500(3) 0.0924(2) 0.51314(6) 0.0421(5) Uani 1 1 d .
C11 C 0.5249(3) 0.77202(19) 0.71406(6) 0.0378(5) Uani 1 1 d .
C6 C 0.4204(3) 0.69820(17) 0.66306(6) 0.0358(5) Uani 1 1 d .
H6 H 0.3059 0.6918 0.6660 0.043 Uiso 1 1 calc R
C3B C 0.7301(3) 0.1050(2) 0.68192(6) 0.0405(5) Uani 1 1 d .
C10A C 0.7778(2) 0.1328(2) 0.57912(5) 0.0360(5) Uani 1 1 d .
C15B C 0.9124(2) 0.15263(19) 0.63553(6) 0.0375(5) Uani 1 1 d .
H15A H 1.0037 0.1873 0.6468 0.045 Uiso 1 1 calc R
H15B H 0.9198 0.0675 0.6382 0.045 Uiso 1 1 calc R
C15A C 0.3056(2) 0.37182(18) 0.60473(5) 0.0322(4) Uani 1 1 d .
H15C H 0.2606 0.3829 0.5819 0.039 Uiso 1 1 calc R
H15D H 0.2209 0.3790 0.6215 0.039 Uiso 1 1 calc R
C1 C 0.4345(3) 0.7980(2) 0.60473(6) 0.0444(5) Uani 1 1 d .
H1 H 0.5292 0.8471 0.6069 0.053 Uiso 1 1 calc R
C4B C 0.7643(2) 0.19550(18) 0.65404(5) 0.0307(4) Uani 1 1 d .
C10B C 0.9793(3) 0.2756(2) 0.72215(6) 0.0457(6) Uani 1 1 d .
C14A C 0.9191(2) 0.1815(2) 0.59794(6) 0.0379(5) Uani 1 1 d .
H14A H 1.0146 0.1484 0.5880 0.046 Uiso 1 1 calc R
H14B H 0.9228 0.2666 0.5950 0.046 Uiso 1 1 calc R
C7 C 0.4757(3) 0.81141(18) 0.67957(6) 0.0369(5) Uani 1 1 d .
H7 H 0.5690 0.8395 0.6671 0.044 Uiso 1 1 calc R
C4 C 0.3618(3) 0.59090(18) 0.60768(6) 0.0399(5) Uani 1 1 d .
H4 H 0.2546 0.5925 0.6172 0.048 Uiso 1 1 calc R
C15 C 0.4250(3) 0.46707(18) 0.61131(6) 0.0377(5) Uani 1 1 d .
H15E H 0.5120 0.4570 0.5953 0.045 Uiso 1 1 calc R
H15F H 0.4665 0.4574 0.6345 0.045 Uiso 1 1 calc R
C10 C 0.2955(3) 0.8684(2) 0.61583(7) 0.0476(6) Uani 1 1 d .
C11A C 0.4023(3) 0.0725(2) 0.49666(6) 0.0453(6) Uani 1 1 d .
C1B C 0.8089(3) 0.2769(2) 0.71241(5) 0.0382(5) Uani 1 1 d .
H1B H 0.7549 0.3343 0.7273 0.046 Uiso 1 1 calc R
C2B C 0.7261(3) 0.1608(2) 0.71588(6) 0.0467(6) Uani 1 1 d .
H2BA H 0.7791 0.1114 0.7328 0.056 Uiso 1 1 calc R
H2BB H 0.6178 0.1727 0.7233 0.056 Uiso 1 1 calc R
C7A C 0.5180(2) 0.1326(2) 0.51888(5) 0.0410(5) Uani 1 1 d .
H7A H 0.5193 0.2161 0.5121 0.049 Uiso 1 1 calc R
C11B C 0.9170(3) 0.6043(2) 0.66359(6) 0.0434(5) Uani 1 1 d .
O1 O 0.3023(5) 0.5777(2) 0.54798(6) 0.1150(13) Uani 1 1 d .
C13 C 0.5474(3) 0.8328(2) 0.74222(7) 0.0473(6) Uani 1 1 d .
H13A H 0.5789 0.7947 0.7624 0.057 Uiso 1 1 calc R
H13B H 0.5319 0.9143 0.7422 0.057 Uiso 1 1 calc R
C9 C 0.3260(3) 0.9563(2) 0.64340(8) 0.0541(7) Uani 1 1 d .
H9A H 0.2368 1.0100 0.6445 0.065 Uiso 1 1 calc R
H9B H 0.4178 1.0025 0.6369 0.065 Uiso 1 1 calc R
C8B C 1.0617(3) 0.4853(2) 0.70856(7) 0.0521(6) Uani 1 1 d .
H8BA H 1.0859 0.5594 0.7201 0.063 Uiso 1 1 calc R
H8BB H 1.1505 0.4654 0.6938 0.063 Uiso 1 1 calc R
C8 C 0.3530(3) 0.9064(2) 0.67872(7) 0.0491(6) Uani 1 1 d .
H8A H 0.2544 0.8744 0.6874 0.059 Uiso 1 1 calc R
H8B H 0.3849 0.9699 0.6941 0.059 Uiso 1 1 calc R
C14B C 1.0662(3) 0.1821(3) 0.72010(7) 0.0570(7) Uani 1 1 d .
H14C H 1.1712 0.1849 0.7271 0.068 Uiso 1 1 calc R
H14D H 1.0239 0.1119 0.7116 0.068 Uiso 1 1 calc R
C3 C 0.3548(4) 0.6319(2) 0.57135(8) 0.0602(7) Uani 1 1 d .
C9B C 1.0409(3) 0.3894(3) 0.73550(7) 0.0568(7) Uani 1 1 d .
H9BA H 1.1421 0.3750 0.7465 0.068 Uiso 1 1 calc R
H9BB H 0.9694 0.4182 0.7532 0.068 Uiso 1 1 calc R
C2 C 0.4266(4) 0.7503(2) 0.56857(7) 0.0577(7) Uani 1 1 d .
H2A H 0.3626 0.8013 0.5541 0.069 Uiso 1 1 calc R
H2B H 0.5315 0.7450 0.5586 0.069 Uiso 1 1 calc R
C13A C 0.4185(4) 0.0142(3) 0.46840(7) 0.0653(8) Uani 1 1 d .
H13C H 0.3304 -0.0177 0.4575 0.078 Uiso 1 1 calc R
H13D H 0.5184 0.0038 0.4588 0.078 Uiso 1 1 calc R
C13B C 0.9420(4) 0.7149(2) 0.67035(9) 0.0672(8) Uani 1 1 d .
H13E H 0.9275 0.7717 0.6532 0.081 Uiso 1 1 calc R
H13F H 0.9746 0.7377 0.6924 0.081 Uiso 1 1 calc R
C9A C 0.7927(3) 0.1565(3) 0.54123(6) 0.0591(8) Uani 1 1 d .
H9AA H 0.9003 0.1392 0.5344 0.071 Uiso 1 1 calc R
H9AB H 0.7756 0.2404 0.5374 0.071 Uiso 1 1 calc R
C8A C 0.6835(3) 0.0893(4) 0.51768(7) 0.0653(9) Uani 1 1 d .
H8AA H 0.7222 0.0955 0.4941 0.078 Uiso 1 1 calc R
H8AB H 0.6853 0.0064 0.5241 0.078 Uiso 1 1 calc R
C14 C 0.1581(4) 0.8583(3) 0.60152(9) 0.0683(8) Uani 1 1 d .
H14E H 0.0755 0.9070 0.6085 0.082 Uiso 1 1 calc R
H14F H 0.1418 0.8024 0.5842 0.082 Uiso 1 1 calc R
H8 H 0.813(4) -0.022(3) 0.5704(8) 0.087(13) Uiso 1 1 d D

loop_
_atom_site_aniso_label
_atom_site_aniso_U_11
_atom_site_aniso_U_22
_atom_site_aniso_U_33
_atom_site_aniso_U_23
_atom_site_aniso_U_13
_atom_site_aniso_U_12
O9 0.0302(7) 0.0493(9) 0.0365(8) -0.0115(7) -0.0020(6) -0.0026(7)
O5 0.0536(9) 0.0332(8) 0.0325(8) -0.0004(6) -0.0011(7) -0.0076(7)
O6 0.0360(7) 0.0496(9) 0.0310(8) -0.0030(6) 0.0035(6) -0.0004(7)
O2 0.0588(10) 0.0217(7) 0.0466(9) -0.0004(6) -0.0049(7) 0.0021(7)
O3 0.0599(10) 0.0364(8) 0.0459(9) 0.0061(7) -0.0004(7) 0.0038(8)
O8 0.0463(9) 0.0359(9) 0.0774(13) -0.0232(9) -0.0089(9) 0.0091(8)
O10 0.0401(9) 0.0872(15) 0.0514(11) -0.0217(10) -0.0071(8) -0.0048(10)
O4 0.0810(13) 0.0422(9) 0.0484(10) 0.0115(8) 0.0074(9) -0.0021(9)
O7 0.0911(15) 0.0368(10) 0.0692(13) 0.0102(9) -0.0117(11) -0.0194(10)
C3A 0.0304(9) 0.0235(9) 0.0301(10) -0.0016(7) 0.0012(7) -0.0028(8)
C1A 0.0275(9) 0.0227(9) 0.0341(10) -0.0031(8) 0.0006(7) -0.0040(8)
C2A 0.0288(9) 0.0215(9) 0.0336(10) -0.0002(7) 0.0001(8) -0.0016(7)
C5A 0.0277(9) 0.0261(9) 0.0300(9) -0.0021(7) 0.0018(7) -0.0005(8)
C6A 0.0302(9) 0.0320(10) 0.0327(10) -0.0055(8) -0.0027(8) 0.0004(8)
C12 0.0413(11) 0.0318(11) 0.0400(12) -0.0009(9) 0.0050(9) -0.0009(10)
C6B 0.0322(9) 0.0324(11) 0.0309(10) -0.0034(8) 0.0003(8) -0.0033(8)
C12B 0.0463(12) 0.0344(11) 0.0428(13) 0.0007(10) 0.0091(10) -0.0045(10)
C4A 0.0268(9) 0.0246(9) 0.0293(10) -0.0034(7) 0.0009(7) -0.0007(8)
C5 0.0376(11) 0.0247(10) 0.0463(12) -0.0021(9) -0.0028(9) -0.0009(9)
C7B 0.0385(11) 0.0358(11) 0.0367(11) -0.0081(9) -0.0009(9) -0.0059(10)
C5B 0.0283(9) 0.0323(10) 0.0291(10) -0.0023(8) -0.0009(7) 0.0005(8)
C12A 0.0387(11) 0.0493(13) 0.0385(12) -0.0121(10) -0.0051(9) -0.0005(10)
C11 0.0396(11) 0.0276(10) 0.0462(12) -0.0023(9) 0.0043(9) -0.0019(9)
C6 0.0379(10) 0.0211(9) 0.0485(12) 0.0004(9) -0.0023(9) -0.0002(9)
C3B 0.0359(10) 0.0355(12) 0.0501(13) 0.0092(10) -0.0092(9) -0.0064(9)
C10A 0.0282(9) 0.0389(11) 0.0410(11) -0.0099(9) 0.0001(8) 0.0040(9)
C15B 0.0310(9) 0.0343(11) 0.0473(12) -0.0082(9) -0.0079(9) 0.0056(9)
C15A 0.0310(9) 0.0288(10) 0.0369(11) -0.0053(8) -0.0009(8) 0.0036(8)
C1 0.0541(13) 0.0301(11) 0.0489(13) 0.0045(10) -0.0041(11) -0.0087(10)
C4B 0.0302(9) 0.0283(10) 0.0336(10) -0.0008(8) -0.0030(8) -0.0016(8)
C10B 0.0488(13) 0.0511(14) 0.0372(12) 0.0040(10) -0.0128(10) -0.0013(12)
C14A 0.0255(9) 0.0429(12) 0.0454(12) -0.0101(10) 0.0026(8) 0.0018(9)
C7 0.0418(11) 0.0230(10) 0.0457(12) -0.0036(9) 0.0003(9) -0.0009(9)
C4 0.0432(11) 0.0255(10) 0.0512(13) -0.0021(9) -0.0123(10) 0.0008(9)
C15 0.0369(10) 0.0271(10) 0.0492(13) -0.0070(9) -0.0091(9) 0.0040(9)
C10 0.0572(14) 0.0259(11) 0.0598(15) 0.0122(10) -0.0105(12) -0.0006(11)
C11A 0.0417(11) 0.0550(14) 0.0390(12) -0.0157(11) -0.0062(9) 0.0065(11)
C1B 0.0412(11) 0.0437(12) 0.0298(11) 0.0007(9) -0.0023(8) -0.0031(10)
C2B 0.0486(12) 0.0535(14) 0.0380(12) 0.0132(10) -0.0021(10) -0.0077(12)
C7A 0.0342(10) 0.0560(14) 0.0329(11) -0.0135(10) 0.0012(8) 0.0050(11)
C11B 0.0442(11) 0.0364(12) 0.0495(13) -0.0062(10) 0.0046(10) -0.0078(10)
O1 0.215(4) 0.0597(13) 0.0706(15) 0.0122(12) -0.078(2) -0.0431(19)
C13 0.0544(14) 0.0357(12) 0.0519(14) -0.0070(10) 0.0012(11) -0.0011(11)
C9 0.0637(16) 0.0252(11) 0.0734(18) 0.0030(11) -0.0053(13) 0.0078(11)
C8B 0.0519(14) 0.0499(15) 0.0546(15) -0.0124(12) -0.0171(12) -0.0092(12)
C8 0.0567(14) 0.0278(11) 0.0628(16) -0.0043(10) 0.0006(12) 0.0066(11)
C14B 0.0538(15) 0.0562(16) 0.0611(16) 0.0063(13) -0.0197(12) 0.0036(13)
C3 0.085(2) 0.0388(13) 0.0570(16) 0.0002(12) -0.0281(15) -0.0036(14)
C9B 0.0562(15) 0.0647(17) 0.0496(15) -0.0060(12) -0.0239(12) -0.0005(14)
C2 0.0788(18) 0.0440(14) 0.0503(15) 0.0039(12) -0.0052(14) -0.0084(14)
C13A 0.0589(16) 0.086(2) 0.0508(16) -0.0308(15) -0.0091(12) 0.0115(16)
C13B 0.097(2) 0.0383(14) 0.0667(18) -0.0073(13) 0.0020(17) -0.0183(16)
C9A 0.0288(10) 0.107(2) 0.0417(13) -0.0187(15) 0.0063(9) 0.0023(14)
C8A 0.0369(12) 0.116(3) 0.0426(14) -0.0357(16) -0.0008(10) 0.0169(15)
C14 0.0691(18) 0.0471(16) 0.089(2) 0.0053(15) -0.0232(16) 0.0107(15)

loop_
_atom_type_symbol
_atom_type_description
_atom_type_scat_dispersion_real
_atom_type_scat_dispersion_imag
_atom_type_scat_source
C C 0.0181 0.0091 'International Tables Vol C Tables 4.2.6.8 and 6.1.1.4'
H H 0.0000 0.0000 'International Tables Vol C Tables 4.2.6.8 and 6.1.1.4'
O O 0.0492 0.0322 'International Tables Vol C Tables 4.2.6.8 and 6.1.1.4'

loop_
_geom_angle_atom_site_label_1
_geom_angle_atom_site_label_2
_geom_angle_atom_site_label_3
_geom_angle
C12A O9 C6A 108.81(16)
C12B O5 C6B 111.16(17)
C12 O2 C6 110.97(16)
C10A O8 H8 106(3)
O6 C3A C2A 126.54(18)
O6 C3A C4A 124.97(18)
C2A C3A C4A 108.48(16)
C2A C1A C5A 112.68(17)
C2A C1A C10A 121.86(18)
C10A C1A C5A 125.46(17)
C3A C2A C4B 123.97(17)
C1A C2A C3A 109.51(17)
C1A C2A C4B 126.51(18)
C1A C5A H5A 108.2
C1A C5A C6A 110.89(16)
C1A C5A C4A 104.13(15)
C6A C5A H5A 108.2
C6A C5A C4A 116.91(16)
C4A C5A H5A 108.2
O9 C6A C5A 111.23(16)
O9 C6A H6A 109.6
O9 C6A C7A 103.33(16)
C5A C6A H6A 109.6
C5A C6A C7A 113.37(18)
C7A C6A H6A 109.6
O2 C12 C11 108.96(19)
O3 C12 O2 121.9(2)
O3 C12 C11 129.1(2)
O5 C6B H6B 108.9
O5 C6B C7B 106.19(17)
O5 C6B C5B 110.20(16)
C7B C6B H6B 108.9
C5B C6B H6B 108.9
C5B C6B C7B 113.75(17)
O5 C12B C11B 109.4(2)
O4 C12B O5 121.3(2)
O4 C12B C11B 129.4(2)
C3A C4A C5A 104.45(15)
C3A C4A H4A 109.1
C3A C4A C15A 111.01(16)
C5A C4A H4A 109.1
C5A C4A C15A 114.02(16)
C15A C4A H4A 109.1
C6 C5 H5 107.8
C6 C5 C1 113.64(18)
C6 C5 C4 114.34(19)
C1 C5 H5 107.8
C4 C5 H5 107.8
C4 C5 C1 105.17(18)
C6B C7B H7B 108.3
C11B C7B C6B 103.32(18)
C11B C7B H7B 108.3
C11B C7B C8B 116.5(2)
C8B C7B C6B 111.74(19)
C8B C7B H7B 108.3
C6B C5B H5B 107.1
C6B C5B C4B 116.99(16)
C6B C5B C1B 111.28(16)
C4B C5B H5B 107.1
C4B C5B C1B 106.83(17)
C1B C5B H5B 107.1
O9 C12A C11A 109.05(18)
O10 C12A O9 122.2(2)
O10 C12A C11A 128.7(2)
C12 C11 C7 107.68(19)
C13 C11 C12 122.4(2)
C13 C11 C7 129.9(2)
O2 C6 C5 109.33(17)
O2 C6 H6 108.8
O2 C6 C7 105.27(17)
C5 C6 H6 108.8
C5 C6 C7 115.75(18)
C7 C6 H6 108.8
O7 C3B C4B 123.8(2)
O7 C3B C2B 125.5(2)
C2B C3B C4B 110.66(19)
O8 C10A C1A 104.01(17)
O8 C10A C14A 110.06(19)
O8 C10A C9A 111.0(2)
C1A C10A C14A 106.50(16)
C1A C10A C9A 115.18(19)
C9A C10A C14A 109.87(19)
H15A C15B H15B 107.5
C4B C15B H15A 108.6
C4B C15B H15B 108.6
C14A C15B H15A 108.6
C14A C15B H15B 108.6
C14A C15B C4B 114.79(17)
C4A C15A H15C 109.1
C4A C15A H15D 109.1
H15C C15A H15D 107.8
C15 C15A C4A 112.69(16)
C15 C15A H15C 109.1
C15 C15A H15D 109.1
C5 C1 H1 108.7
C10 C1 C5 113.4(2)
C10 C1 H1 108.7
C10 C1 C2 115.2(2)
C2 C1 C5 101.78(19)
C2 C1 H1 108.7
C2A C4B C5B 109.36(16)
C2A C4B C3B 111.00(17)
C2A C4B C15B 110.29(16)
C3B C4B C5B 102.86(16)
C3B C4B C15B 106.07(18)
C15B C4B C5B 116.94(16)
C14B C10B C1B 123.0(2)
C14B C10B C9B 122.1(2)
C9B C10B C1B 114.8(2)
C10A C14A H14A 109.4
C10A C14A H14B 109.4
C15B C14A C10A 111.14(18)
C15B C14A H14A 109.4
C15B C14A H14B 109.4
H14A C14A H14B 108.0
C11 C7 C6 102.46(17)
C11 C7 H7 108.5
C11 C7 C8 115.9(2)
C6 C7 H7 108.5
C8 C7 C6 112.63(19)
C8 C7 H7 108.5
C5 C4 H4 108.2
C15 C4 C5 114.40(18)
C15 C4 H4 108.2
C3 C4 C5 104.4(2)
C3 C4 H4 108.2
C3 C4 C15 113.2(2)
C15A C15 C4 114.32(18)
C15A C15 H15E 108.7
C15A C15 H15F 108.7
C4 C15 H15E 108.7
C4 C15 H15F 108.7
H15E C15 H15F 107.6
C9 C10 C1 115.4(2)
C14 C10 C1 122.9(3)
C14 C10 C9 121.6(3)
C12A C11A C7A 105.34(18)
C13A C11A C12A 123.1(2)
C13A C11A C7A 131.5(2)
C5B C1B H1B 108.1
C10B C1B C5B 114.16(18)
C10B C1B H1B 108.1
C10B C1B C2B 115.0(2)
C2B C1B C5B 103.08(17)
C2B C1B H1B 108.1
C3B C2B C1B 106.78(18)
C3B C2B H2BA 110.4
C3B C2B H2BB 110.4
C1B C2B H2BA 110.4
C1B C2B H2BB 110.4
H2BA C2B H2BB 108.6
C6A C7A H7A 107.3
C11A C7A C6A 100.95(19)
C11A C7A H7A 107.3
C11A C7A C8A 117.4(2)
C8A C7A C6A 115.9(2)
C8A C7A H7A 107.3
C12B C11B C7B 107.92(19)
C13B C11B C12B 121.8(3)
C13B C11B C7B 130.1(3)
C11 C13 H13A 120.0
C11 C13 H13B 120.0
H13A C13 H13B 120.0
C10 C9 H9A 108.4
C10 C9 H9B 108.4
C10 C9 C8 115.5(2)
H9A C9 H9B 107.5
C8 C9 H9A 108.4
C8 C9 H9B 108.4
C7B C8B H8BA 109.1
C7B C8B H8BB 109.1
C7B C8B C9B 112.5(2)
H8BA C8B H8BB 107.8
C9B C8B H8BA 109.1
C9B C8B H8BB 109.1
C7 C8 H8A 108.9
C7 C8 H8B 108.9
C9 C8 C7 113.4(2)
C9 C8 H8A 108.9
C9 C8 H8B 108.9
H8A C8 H8B 107.7
C10B C14B H14C 120.0
C10B C14B H14D 120.0
H14C C14B H14D 120.0
O1 C3 C4 125.4(3)
O1 C3 C2 124.9(3)
C2 C3 C4 109.7(2)
C10B C9B C8B 115.1(2)
C10B C9B H9BA 108.5
C10B C9B H9BB 108.5
C8B C9B H9BA 108.5
C8B C9B H9BB 108.5
H9BA C9B H9BB 107.5
C1 C2 H2A 110.5
C1 C2 H2B 110.5
C3 C2 C1 106.1(2)
C3 C2 H2A 110.5
C3 C2 H2B 110.5
H2A C2 H2B 108.7
C11A C13A H13C 120.0
C11A C13A H13D 120.0
H13C C13A H13D 120.0
C11B C13B H13E 120.0
C11B C13B H13F 120.0
H13E C13B H13F 120.0
C10A C9A H9AA 108.1
C10A C9A H9AB 108.1
C10A C9A C8A 116.7(3)
H9AA C9A H9AB 107.3
C8A C9A H9AA 108.1
C8A C9A H9AB 108.1
C7A C8A C9A 113.3(2)
C7A C8A H8AA 108.9
C7A C8A H8AB 108.9
C9A C8A H8AA 108.9
C9A C8A H8AB 108.9
H8AA C8A H8AB 107.7
C10 C14 H14E 120.0
C10 C14 H14F 120.0
H14E C14 H14F 120.0

loop_
_geom_bond_atom_site_label_1
_geom_bond_atom_site_label_2
_geom_bond_distance
O9 C6A 1.468(2)
O9 C12A 1.360(3)
O5 C6B 1.462(3)
O5 C12B 1.350(3)
O6 C3A 1.220(2)
O2 C12 1.351(3)
O2 C6 1.470(3)
O3 C12 1.203(3)
O8 C10A 1.434(3)
O8 H8 0.83(2)
O10 C12A 1.199(3)
O4 C12B 1.203(3)
O7 C3B 1.206(3)
C3A C2A 1.474(3)
C3A C4A 1.522(3)
C1A C2A 1.336(3)
C1A C5A 1.518(3)
C1A C10A 1.514(3)
C2A C4B 1.514(3)
C5A H5A 1.0000
C5A C6A 1.520(3)
C5A C4A 1.544(3)
C6A H6A 1.0000
C6A C7A 1.528(3)
C12 C11 1.483(3)
C6B H6B 1.0000
C6B C7B 1.538(3)
C6B C5B 1.509(3)
C12B C11B 1.487(3)
C4A H4A 1.0000
C4A C15A 1.546(3)
C5 H5 1.0000
C5 C6 1.505(3)
C5 C1 1.572(3)
C5 C4 1.543(3)
C7B H7B 1.0000
C7B C11B 1.493(3)
C7B C8B 1.528(3)
C5B H5B 1.0000
C5B C4B 1.566(3)
C5B C1B 1.567(3)
C12A C11A 1.487(3)
C11 C7 1.496(3)
C11 C13 1.327(3)
C6 H6 1.0000
C6 C7 1.536(3)
C3B C4B 1.545(3)
C3B C2B 1.486(4)
C10A C14A 1.537(3)
C10A C9A 1.525(3)
C15B H15A 0.9900
C15B H15B 0.9900
C15B C4B 1.556(3)
C15B C14A 1.520(3)
C15A H15C 0.9900
C15A H15D 0.9900
C15A C15 1.530(3)
C1 H1 1.0000
C1 C10 1.516(4)
C1 C2 1.530(4)
C10B C1B 1.524(3)
C10B C14B 1.317(4)
C10B C9B 1.512(4)
C14A H14A 0.9900
C14A H14B 0.9900
C7 H7 1.0000
C7 C8 1.526(3)
C4 H4 1.0000
C4 C15 1.537(3)
C4 C3 1.510(4)
C15 H15E 0.9900
C15 H15F 0.9900
C10 C9 1.510(4)
C10 C14 1.321(4)
C11A C7A 1.500(3)
C11A C13A 1.309(4)
C1B H1B 1.0000
C1B C2B 1.526(3)
C2B H2BA 0.9900
C2B H2BB 0.9900
C7A H7A 1.0000
C7A C8A 1.517(3)
C11B C13B 1.322(4)
O1 C3 1.203(3)
C13 H13A 0.9500
C13 H13B 0.9500
C9 H9A 0.9900
C9 H9B 0.9900
C9 C8 1.525(4)
C8B H8BA 0.9900
C8B H8BB 0.9900
C8B C9B 1.545(4)
C8 H8A 0.9900
C8 H8B 0.9900
C14B H14C 0.9500
C14B H14D 0.9500
C3 C2 1.505(4)
C9B H9BA 0.9900
C9B H9BB 0.9900
C2 H2A 0.9900
C2 H2B 0.9900
C13A H13C 0.9500
C13A H13D 0.9500
C13B H13E 0.9500
C13B H13F 0.9500
C9A H9AA 0.9900
C9A H9AB 0.9900
C9A C8A 1.535(4)
C8A H8AA 0.9900
C8A H8AB 0.9900
C14 H14E 0.9500
C14 H14F 0.9500

loop_
_platon_squeeze_void_nr
_platon_squeeze_void_average_x
_platon_squeeze_void_average_y
_platon_squeeze_void_average_z
_platon_squeeze_void_volume
_platon_squeeze_void_count_electrons
_platon_squeeze_void_content
1 -0.027 0.250 0.000 146 33 ' '
2 -0.011 0.750 0.500 146 33 ' '
3 0.021 0.950 0.693 7 0 ' '
4 0.479 0.050 0.193 7 0 ' '
5 0.521 0.550 0.307 7 0 ' '
6 0.979 0.450 0.807 7 0 ' '
